data_7059873
loop_
_publ_author_name
'Shi, Yang'
'Wang, Gangqiang'
'Wang, Hang'
'Deng, Bin'
'Gao, Tao'
'Wang, Jian'
'Guo, Haibing'
'Wu, Minghu'
'Sun, Shaofa'

_publ_section_title
;
 Cu-catalyzed cyclization to construct indoles from
 N-(ortho-chloromethyl)aryl carbamates and terminal alkynes via a one-pot
 reaction
;
_journal_issue 34
_journal_name_full 'New Journal of Chemistry'
_journal_page_first 14477
_journal_page_last 14480
_journal_paper_doi 10.1039/D0NJ01981J
_journal_volume 44
_journal_year 2020
_chemical_formula_moiety 'C18 H16 Cl N O2'
_chemical_formula_sum 'C18 H16 Cl N O2'
_chemical_formula_weight 313.77
_space_group_crystal_system triclinic
_space_group_IT_number 2
_space_group_name_Hall '-P 1'
_space_group_name_H-M_alt 'P -1'
_atom_sites_solution_hydrogens geom
_atom_sites_solution_primary dual
_audit_creation_date 2020-04-08
_audit_creation_method
;
Olex2 1.3-alpha
(compiled 2020.04.02 svn.r1fbe7b6f for OlexSys, GUI svn.r6076)
;
_audit_update_record
;
2020-04-08 deposited with the CCDC.	2020-07-27 downloaded from the CCDC.
;
_cell_angle_alpha 100.487(8)
_cell_angle_beta 104.790(7)
_cell_angle_gamma 106.520(8)
_cell_formula_units_Z 2
_cell_length_a 7.3932(6)
_cell_length_b 10.0477(10)
_cell_length_c 11.2604(10)
_cell_measurement_reflns_used 4906
_cell_measurement_temperature 100.00(10)
_cell_measurement_theta_max 29.0750
_cell_measurement_theta_min 3.0230
_cell_volume 745.56(13)
_computing_cell_refinement 'CrysAlisPro 1.171.38.43f (Rigaku OD, 2015)'
_computing_data_collection 'CrysAlisPro 1.171.38.43f (Rigaku OD, 2015)'
_computing_data_reduction 'CrysAlisPro 1.171.38.43f (Rigaku OD, 2015)'
_computing_molecular_graphics 'Olex2 1.3-alpha (Dolomanov et al., 2009)'
_computing_publication_material 'Olex2 1.3-alpha (Dolomanov et al., 2009)'
_computing_structure_refinement 'SHELXL 2018/3 (Sheldrick, 2015)'
_computing_structure_solution 'SHELXT 2018/2 (Sheldrick, 2018)'
_diffrn_ambient_environment N~2~
_diffrn_ambient_temperature 100.00(10)
_diffrn_detector 'CCD plate'
_diffrn_detector_area_resol_mean 5.2684
_diffrn_detector_type AtlasS2
_diffrn_measured_fraction_theta_full 1.000
_diffrn_measured_fraction_theta_max 1.000
_diffrn_measurement_details
;
List of Runs (angles in degrees, time in seconds):

  # Type    Start    End  Width  t~exp~   \w     \q     \k     \f   Frames
#--------------------------------------------------------------------------
  1  \w    -60.00  40.00   1.00    1.00    --   11.74 -57.00 150.00  100
  2  \w    -21.00  88.00   1.00    1.00    --   11.74  77.00  60.00  109
  3  \w    -16.00  85.00   1.00    1.00    --   11.74  57.00 -60.00  101
  4  \w     34.00  99.00   1.00    1.00    --   11.74-178.00 150.00   65
  5  \w    -16.00  23.00   1.00    1.00    --   11.74  57.00-180.00   39
  6  \w    -20.00  53.00   1.00    1.00    --   11.74 -99.00 -30.00   73
;
_diffrn_measurement_device 'four-circle diffractometer'
_diffrn_measurement_device_type 'SuperNova, Dual, Cu at zero, AtlasS2'
_diffrn_measurement_method '\w scans'
_diffrn_orient_matrix_type 'CrysAlisPro convention (1999,Acta A55,543-557)'
_diffrn_orient_matrix_UB_11 -0.0982811000
_diffrn_orient_matrix_UB_12 -0.0506208000
_diffrn_orient_matrix_UB_13 -0.0302614000
_diffrn_orient_matrix_UB_21 -0.0390454000
_diffrn_orient_matrix_UB_22 0.0526527000
_diffrn_orient_matrix_UB_23 0.0225581000
_diffrn_orient_matrix_UB_31 -0.0043050000
_diffrn_orient_matrix_UB_32 0.0230069000
_diffrn_orient_matrix_UB_33 -0.0562680000
_diffrn_radiation_monochromator mirror
_diffrn_radiation_probe x-ray
_diffrn_radiation_type MoK\a
_diffrn_radiation_wavelength 0.71073
_diffrn_reflns_av_R_equivalents 0.0303
_diffrn_reflns_av_unetI/netI 0.0338
_diffrn_reflns_Laue_measured_fraction_full 1.000
_diffrn_reflns_Laue_measured_fraction_max 1.000
_diffrn_reflns_limit_h_max 8
_diffrn_reflns_limit_h_min -8
_diffrn_reflns_limit_k_max 11
_diffrn_reflns_limit_k_min -11
_diffrn_reflns_limit_l_max 13
_diffrn_reflns_limit_l_min -13
_diffrn_reflns_number 8435
_diffrn_reflns_point_group_measured_fraction_full 1.000
_diffrn_reflns_point_group_measured_fraction_max 1.000
_diffrn_reflns_theta_full 24.996
_diffrn_reflns_theta_max 24.996
_diffrn_reflns_theta_min 1.945
_diffrn_source 'micro-focus sealed X-ray tube'
_diffrn_source_type 'SuperNova (Mo) X-ray Source'
_exptl_absorpt_coefficient_mu 0.263
_exptl_absorpt_correction_T_max 1.00000
_exptl_absorpt_correction_T_min 0.45234
_exptl_absorpt_correction_type multi-scan
_exptl_absorpt_process_details
;
CrysAlisPro 1.171.38.43f (Rigaku Oxford Diffraction, 2015)
Empirical absorption correction using spherical harmonics,
 implemented in SCALE3 ABSPACK scaling algorithm.
;
_exptl_crystal_colour colourless
_exptl_crystal_colour_primary colourless
_exptl_crystal_density_diffrn 1.398
_exptl_crystal_description needle
_exptl_crystal_F_000 328
_exptl_crystal_size_max 0.14
_exptl_crystal_size_mid 0.12
_exptl_crystal_size_min 0.09
_refine_diff_density_max 0.232
_refine_diff_density_min -0.291
_refine_diff_density_rms 0.061
_refine_ls_extinction_method none
_refine_ls_goodness_of_fit_ref 1.054
_refine_ls_hydrogen_treatment constr
_refine_ls_matrix_type full
_refine_ls_number_parameters 200
_refine_ls_number_reflns 2621
_refine_ls_number_restraints 0
_refine_ls_restrained_S_all 1.054
_refine_ls_R_factor_all 0.0383
_refine_ls_R_factor_gt 0.0336
_refine_ls_shift/su_max 0.001
_refine_ls_shift/su_mean 0.000
_refine_ls_structure_factor_coef Fsqd
_refine_ls_weighting_details 'w=1/[\s^2^(Fo^2^)+(0.0382P)^2^+0.2861P] where P=(Fo^2^+2Fc^2^)/3'
_refine_ls_weighting_scheme calc
_refine_ls_wR_factor_gt 0.0803
_refine_ls_wR_factor_ref 0.0840
_reflns_Friedel_coverage 0.000
_reflns_number_gt 2354
_reflns_number_total 2621
_reflns_threshold_expression 'I > 2\s(I)'
_cod_data_source_file d0nj01981j2.cif
_cod_data_source_block 33-2
_cod_depositor_comments
;Adding full bibliography for 7059872--7059873.cif.

 Adding full bibliography for 7059872--7059873.cif.
;
_cod_original_cell_volume 745.55(12)
_cod_database_code 7059873
_shelx_shelxl_version_number 2018/3
_shelx_space_group_comment
;
The symmetry employed for this shelxl refinement is uniquely defined
by the following loop, which should always be used as a source of
symmetry information in preference to the above space-group names.
They are only intended as comments.
;
_reflns_odcompleteness_completeness 100.00
_reflns_odcompleteness_iscentric 1
_reflns_odcompleteness_theta 26.32
_olex2_refinement_description
;
1. Fixed Uiso
 At 1.2 times of:
  All C(H) groups, All C(H,H) groups
 At 1.5 times of:
  All C(H,H,H) groups
2.a Secondary CH2 refined with riding coordinates:
 C9(H9A,H9B), C17(H17A,H17B)
2.b Aromatic/amide H refined with riding coordinates:
 C7(H7), C4(H4), C14(H14), C5(H5), C3(H3), C11(H11), C13(H13), C2(H2), C12(H12)
2.c Idealised Me refined as rotating group:
 C18(H18A,H18B,H18C)
;
_olex2_date_sample_data_collection 2019-03-22
_olex2_submission_special_instructions 'No special instructions were received'
_oxdiff_exptl_absorpt_empirical_details
;
Empirical correction (ABSPACK) includes:
- Absorption correction using spherical harmonics
- Frame scaling
;
_oxdiff_exptl_absorpt_empirical_full_max 1.454
_oxdiff_exptl_absorpt_empirical_full_min 0.638

loop_
_space_group_symop_operation_xyz
'x, y, z'
'-x, -y, -z'

loop_
_atom_site_label
_atom_site_type_symbol
_atom_site_fract_x
_atom_site_fract_y
_atom_site_fract_z
_atom_site_U_iso_or_equiv
_atom_site_adp_type
_atom_site_occupancy
_atom_site_site_symmetry_order
_atom_site_calc_flag
_atom_site_refinement_flags_posn
_atom_site_refinement_flags_adp
_atom_site_refinement_flags_occupancy
_atom_site_disorder_assembly
_atom_site_disorder_group
Cl1 Cl 0.68047(6) 0.95723(4) 1.12245(4) 0.01825(14) Uani 1 1 d . . . . .
O2 O 0.41017(16) 0.68750(11) 0.51828(10) 0.0168(3) Uani 1 1 d . . . . .
O1 O 0.51765(17) 0.82082(12) 0.72285(10) 0.0206(3) Uani 1 1 d . . . . .
N1 N 0.33596(19) 0.57808(13) 0.66496(12) 0.0127(3) Uani 1 1 d . . . . .
C8 C 0.3336(2) 0.56385(17) 0.78774(14) 0.0127(3) Uani 1 1 d . . . . .
C10 C 0.6699(2) 0.72409(16) 0.95248(14) 0.0133(3) Uani 1 1 d . . . . .
C15 C 0.7910(2) 0.84789(17) 1.05074(14) 0.0142(3) Uani 1 1 d . . . . .
C1 C 0.2136(2) 0.44401(16) 0.57417(15) 0.0131(3) Uani 1 1 d . . . . .
C7 C 0.2173(2) 0.42814(17) 0.77522(15) 0.0141(3) Uani 1 1 d . . . . .
H7 H 0.191825 0.391576 0.841757 0.017 Uiso 1 1 calc R U . . .
C16 C 0.4303(2) 0.70765(17) 0.64169(15) 0.0142(3) Uani 1 1 d . . . . .
C4 C -0.0370(2) 0.16301(17) 0.44643(15) 0.0179(4) Uani 1 1 d . . . . .
H4 H -0.121060 0.068936 0.402006 0.021 Uiso 1 1 calc R U . . .
C14 C 0.9976(2) 0.88821(18) 1.09494(15) 0.0177(4) Uani 1 1 d . . . . .
H14 H 1.074605 0.972568 1.159909 0.021 Uiso 1 1 calc R U . . .
C6 C 0.1396(2) 0.34947(17) 0.64293(15) 0.0131(3) Uani 1 1 d . . . . .
C9 C 0.4443(2) 0.68244(17) 0.90889(15) 0.0144(3) Uani 1 1 d . . . . .
H9A H 0.396897 0.653378 0.976212 0.017 Uiso 1 1 calc R U . . .
H9B H 0.411747 0.767318 0.897876 0.017 Uiso 1 1 calc R U . . .
C5 C 0.0144(2) 0.20735(17) 0.57780(15) 0.0161(4) Uani 1 1 d . . . . .
H5 H -0.033593 0.143602 0.622268 0.019 Uiso 1 1 calc R U . . .
C3 C 0.0364(2) 0.25851(17) 0.37989(15) 0.0178(4) Uani 1 1 d . . . . .
H3 H -0.000201 0.226479 0.291446 0.021 Uiso 1 1 calc R U . . .
C11 C 0.7644(2) 0.63834(18) 0.90029(15) 0.0169(4) Uani 1 1 d . . . . .
H11 H 0.687884 0.554400 0.834767 0.020 Uiso 1 1 calc R U . . .
C13 C 1.0870(2) 0.80116(19) 1.04099(16) 0.0206(4) Uani 1 1 d . . . . .
H13 H 1.225124 0.826769 1.069649 0.025 Uiso 1 1 calc R U . . .
C2 C 0.1617(2) 0.39925(17) 0.44164(15) 0.0163(4) Uani 1 1 d . . . . .
H2 H 0.209765 0.461893 0.396330 0.020 Uiso 1 1 calc R U . . .
C17 C 0.4921(3) 0.81746(17) 0.48180(16) 0.0200(4) Uani 1 1 d . . . . .
H17A H 0.636384 0.855373 0.518720 0.024 Uiso 1 1 calc R U . . .
H17B H 0.440418 0.890863 0.512028 0.024 Uiso 1 1 calc R U . . .
C12 C 0.9707(2) 0.67560(19) 0.94408(16) 0.0206(4) Uani 1 1 d . . . . .
H12 H 1.030608 0.616410 0.908438 0.025 Uiso 1 1 calc R U . . .
C18 C 0.4312(3) 0.77681(19) 0.33872(16) 0.0233(4) Uani 1 1 d . . . . .
H18A H 0.288493 0.733897 0.303308 0.035 Uiso 1 1 calc R U . . .
H18B H 0.490379 0.708893 0.310295 0.035 Uiso 1 1 calc R U . . .
H18C H 0.475661 0.861616 0.311000 0.035 Uiso 1 1 calc R U . . .

loop_
_atom_site_aniso_label
_atom_site_aniso_U_11
_atom_site_aniso_U_22
_atom_site_aniso_U_33
_atom_site_aniso_U_23
_atom_site_aniso_U_13
_atom_site_aniso_U_12
Cl1 0.0185(2) 0.0155(2) 0.0162(2) -0.00105(16) 0.00410(16) 0.00395(17)
O2 0.0211(6) 0.0140(6) 0.0147(6) 0.0057(5) 0.0066(5) 0.0034(5)
O1 0.0240(6) 0.0132(6) 0.0168(6) 0.0015(5) 0.0024(5) 0.0005(5)
N1 0.0130(7) 0.0113(7) 0.0108(6) 0.0019(5) 0.0023(5) 0.0019(6)
C8 0.0111(8) 0.0170(9) 0.0112(8) 0.0035(6) 0.0032(6) 0.0074(7)
C10 0.0142(8) 0.0152(8) 0.0104(8) 0.0050(6) 0.0038(6) 0.0043(7)
C15 0.0157(8) 0.0154(8) 0.0133(8) 0.0070(7) 0.0059(6) 0.0051(7)
C1 0.0104(7) 0.0121(8) 0.0157(8) 0.0023(6) 0.0025(6) 0.0050(7)
C7 0.0131(8) 0.0167(9) 0.0136(8) 0.0053(7) 0.0050(6) 0.0055(7)
C16 0.0131(8) 0.0153(9) 0.0145(8) 0.0048(7) 0.0036(6) 0.0058(7)
C4 0.0147(8) 0.0128(8) 0.0195(9) -0.0018(7) 0.0017(7) 0.0024(7)
C14 0.0159(8) 0.0178(9) 0.0146(8) 0.0059(7) 0.0029(7) 0.0001(7)
C6 0.0103(7) 0.0142(8) 0.0156(8) 0.0043(6) 0.0037(6) 0.0056(7)
C9 0.0133(8) 0.0159(8) 0.0126(8) 0.0023(6) 0.0041(6) 0.0041(7)
C5 0.0152(8) 0.0135(8) 0.0199(9) 0.0055(7) 0.0064(7) 0.0044(7)
C3 0.0185(8) 0.0187(9) 0.0123(8) 0.0005(7) 0.0021(7) 0.0059(7)
C11 0.0178(8) 0.0185(9) 0.0122(8) 0.0023(7) 0.0036(7) 0.0056(7)
C13 0.0129(8) 0.0315(10) 0.0195(9) 0.0130(8) 0.0058(7) 0.0067(8)
C2 0.0175(8) 0.0156(9) 0.0150(8) 0.0055(7) 0.0043(7) 0.0045(7)
C17 0.0197(9) 0.0149(9) 0.0241(9) 0.0096(7) 0.0076(7) 0.0012(7)
C12 0.0188(9) 0.0289(10) 0.0190(9) 0.0077(8) 0.0092(7) 0.0121(8)
C18 0.0253(9) 0.0247(10) 0.0230(9) 0.0113(8) 0.0110(8) 0.0076(8)

loop_
_atom_type_symbol
_atom_type_description
_atom_type_scat_dispersion_real
_atom_type_scat_dispersion_imag
_atom_type_scat_source
C C 0.0033 0.0016 'International Tables Vol C Tables 4.2.6.8 and 6.1.1.4'
H H 0.0000 0.0000 'International Tables Vol C Tables 4.2.6.8 and 6.1.1.4'
Cl Cl 0.1484 0.1585 'International Tables Vol C Tables 4.2.6.8 and 6.1.1.4'
N N 0.0061 0.0033 'International Tables Vol C Tables 4.2.6.8 and 6.1.1.4'
O O 0.0106 0.0060 'International Tables Vol C Tables 4.2.6.8 and 6.1.1.4'

loop_
_geom_angle_atom_site_label_1
_geom_angle_atom_site_label_2
_geom_angle_atom_site_label_3
_geom_angle
_geom_angle_site_symmetry_1
_geom_angle_site_symmetry_3
_geom_angle_publ_flag
C16 O2 C17 115.12(12) . . ?
C1 N1 C8 107.98(12) . . ?
C16 N1 C8 123.96(13) . . ?
C16 N1 C1 127.84(13) . . ?
N1 C8 C9 124.23(14) . . ?
C7 C8 N1 108.75(13) . . ?
C7 C8 C9 127.03(14) . . ?
C15 C10 C9 120.83(14) . . ?
C15 C10 C11 116.99(14) . . ?
C11 C10 C9 122.13(14) . . ?
C10 C15 Cl1 119.04(12) . . ?
C14 C15 Cl1 118.39(12) . . ?
C14 C15 C10 122.57(15) . . ?
C6 C1 N1 106.80(13) . . ?
C2 C1 N1 131.96(14) . . ?
C2 C1 C6 121.24(14) . . ?
C8 C7 H7 125.5 . . ?
C8 C7 C6 108.99(14) . . ?
C6 C7 H7 125.5 . . ?
O2 C16 N1 110.45(13) . . ?
O1 C16 O2 125.34(14) . . ?
O1 C16 N1 124.21(14) . . ?
C5 C4 H4 119.8 . . ?
C5 C4 C3 120.43(15) . . ?
C3 C4 H4 119.8 . . ?
C15 C14 H14 120.5 . . ?
C13 C14 C15 119.07(15) . . ?
C13 C14 H14 120.5 . . ?
C1 C6 C7 107.49(13) . . ?
C5 C6 C1 119.73(14) . . ?
C5 C6 C7 132.78(15) . . ?
C8 C9 C10 115.50(13) . . ?
C8 C9 H9A 108.4 . . ?
C8 C9 H9B 108.4 . . ?
C10 C9 H9A 108.4 . . ?
C10 C9 H9B 108.4 . . ?
H9A C9 H9B 107.5 . . ?
C4 C5 C6 119.01(15) . . ?
C4 C5 H5 120.5 . . ?
C6 C5 H5 120.5 . . ?
C4 C3 H3 119.0 . . ?
C2 C3 C4 121.92(15) . . ?
C2 C3 H3 119.0 . . ?
C10 C11 H11 119.3 . . ?
C12 C11 C10 121.44(15) . . ?
C12 C11 H11 119.3 . . ?
C14 C13 H13 120.0 . . ?
C14 C13 C12 119.97(15) . . ?
C12 C13 H13 120.0 . . ?
C1 C2 H2 121.2 . . ?
C3 C2 C1 117.66(14) . . ?
C3 C2 H2 121.2 . . ?
O2 C17 H17A 110.3 . . ?
O2 C17 H17B 110.3 . . ?
O2 C17 C18 107.27(13) . . ?
H17A C17 H17B 108.5 . . ?
C18 C17 H17A 110.3 . . ?
C18 C17 H17B 110.3 . . ?
C11 C12 H12 120.0 . . ?
C13 C12 C11 119.95(16) . . ?
C13 C12 H12 120.0 . . ?
C17 C18 H18A 109.5 . . ?
C17 C18 H18B 109.5 . . ?
C17 C18 H18C 109.5 . . ?
H18A C18 H18B 109.5 . . ?
H18A C18 H18C 109.5 . . ?
H18B C18 H18C 109.5 . . ?

loop_
_geom_bond_atom_site_label_1
_geom_bond_atom_site_label_2
_geom_bond_distance
_geom_bond_site_symmetry_2
_geom_bond_publ_flag
Cl1 C15 1.7470(16) . ?
O2 C16 1.3302(19) . ?
O2 C17 1.4536(19) . ?
O1 C16 1.2034(19) . ?
N1 C8 1.4195(19) . ?
N1 C1 1.418(2) . ?
N1 C16 1.397(2) . ?
C8 C7 1.349(2) . ?
C8 C9 1.495(2) . ?
C10 C15 1.390(2) . ?
C10 C9 1.519(2) . ?
C10 C11 1.394(2) . ?
C15 C14 1.389(2) . ?
C1 C6 1.411(2) . ?
C1 C2 1.394(2) . ?
C7 H7 0.9300 . ?
C7 C6 1.432(2) . ?
C4 H4 0.9300 . ?
C4 C5 1.381(2) . ?
C4 C3 1.396(2) . ?
C14 H14 0.9300 . ?
C14 C13 1.383(2) . ?
C6 C5 1.398(2) . ?
C9 H9A 0.9700 . ?
C9 H9B 0.9700 . ?
C5 H5 0.9300 . ?
C3 H3 0.9300 . ?
C3 C2 1.382(2) . ?
C11 H11 0.9300 . ?
C11 C12 1.390(2) . ?
C13 H13 0.9300 . ?
C13 C12 1.387(2) . ?
C2 H2 0.9300 . ?
C17 H17A 0.9700 . ?
C17 H17B 0.9700 . ?
C17 C18 1.500(2) . ?
C12 H12 0.9300 . ?
C18 H18A 0.9600 . ?
C18 H18B 0.9600 . ?
C18 H18C 0.9600 . ?

loop_
_geom_torsion_atom_site_label_1
_geom_torsion_atom_site_label_2
_geom_torsion_atom_site_label_3
_geom_torsion_atom_site_label_4
_geom_torsion
_geom_torsion_site_symmetry_1
_geom_torsion_site_symmetry_2
_geom_torsion_site_symmetry_3
_geom_torsion_site_symmetry_4
_geom_torsion_publ_flag
Cl1 C15 C14 C13 178.64(12) . . . . ?
N1 C8 C7 C6 -0.15(17) . . . . ?
N1 C8 C9 C10 -70.33(19) . . . . ?
N1 C1 C6 C7 0.39(16) . . . . ?
N1 C1 C6 C5 -179.46(13) . . . . ?
N1 C1 C2 C3 -179.83(15) . . . . ?
C8 N1 C1 C6 -0.48(16) . . . . ?
C8 N1 C1 C2 178.92(16) . . . . ?
C8 N1 C16 O2 179.03(13) . . . . ?
C8 N1 C16 O1 -0.7(2) . . . . ?
C8 C7 C6 C1 -0.15(17) . . . . ?
C8 C7 C6 C5 179.66(16) . . . . ?
C10 C15 C14 C13 -1.1(2) . . . . ?
C10 C11 C12 C13 -0.6(2) . . . . ?
C15 C10 C9 C8 169.01(14) . . . . ?
C15 C10 C11 C12 -0.4(2) . . . . ?
C15 C14 C13 C12 0.0(2) . . . . ?
C1 N1 C8 C7 0.39(16) . . . . ?
C1 N1 C8 C9 -179.75(14) . . . . ?
C1 N1 C16 O2 -7.2(2) . . . . ?
C1 N1 C16 O1 173.08(14) . . . . ?
C1 C6 C5 C4 -1.0(2) . . . . ?
C7 C8 C9 C10 109.50(18) . . . . ?
C7 C6 C5 C4 179.16(16) . . . . ?
C16 O2 C17 C18 -172.43(13) . . . . ?
C16 N1 C8 C7 175.24(14) . . . . ?
C16 N1 C8 C9 -4.9(2) . . . . ?
C16 N1 C1 C6 -175.07(14) . . . . ?
C16 N1 C1 C2 4.3(3) . . . . ?
C4 C3 C2 C1 -0.1(2) . . . . ?
C14 C13 C12 C11 0.8(2) . . . . ?
C6 C1 C2 C3 -0.5(2) . . . . ?
C9 C8 C7 C6 180.00(14) . . . . ?
C9 C10 C15 Cl1 -0.9(2) . . . . ?
C9 C10 C15 C14 178.76(14) . . . . ?
C9 C10 C11 C12 -177.90(14) . . . . ?
C5 C4 C3 C2 0.1(2) . . . . ?
C3 C4 C5 C6 0.5(2) . . . . ?
C11 C10 C15 Cl1 -178.47(11) . . . . ?
C11 C10 C15 C14 1.2(2) . . . . ?
C11 C10 C9 C8 -13.6(2) . . . . ?
C2 C1 C6 C7 -179.09(14) . . . . ?
C2 C1 C6 C5 1.1(2) . . . . ?
C17 O2 C16 O1 -4.0(2) . . . . ?
C17 O2 C16 N1 176.28(12) . . . . ?
